data_7044636
loop_
_publ_author_name
'Mangin, Lo\"ic P'
'Zargarian, Davit'

_publ_section_title
;
 C&#x2212;H Nickellation of Phenol-Derived Phosphinites: Regioselectivity
 and Structures of Cyclonickellated Complexes
;
_journal_name_full 'Dalton Transactions'
_journal_paper_doi 10.1039/C7DT03403B
_journal_year 2017
_chemical_formula_moiety 'C26 H40 Br2 Ni2 O4 P2'
_chemical_formula_sum 'C26 H40 Br2 Ni2 O4 P2'
_chemical_formula_weight 755.76
_space_group_crystal_system monoclinic
_space_group_IT_number 14
_space_group_name_Hall '-P 2ybc'
_space_group_name_H-M_alt 'P 1 21/c 1'
_symmetry_space_group_name_Hall '-P 2ybc'
_symmetry_space_group_name_H-M 'P 1 21/c 1'
_atom_sites_solution_hydrogens geom
_audit_creation_date 2017-10-05
_audit_creation_method
;
Olex2 1.2
(compiled 2017.08.10 svn.r3458 for OlexSys, GUI svn.r5381)
;
_audit_update_record
;
2017-10-24 deposited with the CCDC.
2017-11-02 downloaded from the CCDC.
;
_cell_angle_alpha 90
_cell_angle_beta 104.9950(10)
_cell_angle_gamma 90
_cell_formula_units_Z 4
_cell_length_a 24.6811(8)
_cell_length_b 8.6173(3)
_cell_length_c 15.0729(5)
_cell_measurement_reflns_used 9789
_cell_measurement_temperature 100
_cell_measurement_theta_max 60.668
_cell_measurement_theta_min 5.113
_cell_volume 3096.61(18)
_computing_cell_refinement
'SAINT (2013) V8.34A; Integration Software for Single Crystal Data. Bruker AXS Inc., Madison, WI 53719-1173.'
_computing_data_collection
;
APEX 2 (2013) Bruker AXS Inc., Madison, WI 53719-1173.
;
_computing_data_reduction
'SAINT (2013) V8.34A; Integration Software for Single Crystal Data. Bruker AXS Inc., Madison, WI 53719-1173.'
_computing_molecular_graphics 'Olex2 (Dolomanov et al., 2009)'
_computing_publication_material 'Olex2 (Dolomanov et al., 2009)'
_computing_structure_refinement 'XL (Sheldrick, 2008)'
_computing_structure_solution 'XT (Sheldrick, 2015)'
_diffrn_ambient_temperature 100
_diffrn_detector_area_resol_mean 10.24
_diffrn_detector_type 'Bruker Photon 100 CMOS Detector'
_diffrn_measured_fraction_theta_full 0.998
_diffrn_measured_fraction_theta_max 0.993
_diffrn_measurement_device 'k-geometry diffractometer'
_diffrn_measurement_device_type 'Bruker Venture Metaljet'
_diffrn_measurement_method '\w and \f scans'
_diffrn_radiation_type GaK\a
_diffrn_radiation_wavelength 1.34139
_diffrn_reflns_av_R_equivalents 0.0421
_diffrn_reflns_av_unetI/netI 0.0262
_diffrn_reflns_Laue_measured_fraction_full 0.998
_diffrn_reflns_Laue_measured_fraction_max 0.993
_diffrn_reflns_limit_h_max 31
_diffrn_reflns_limit_h_min -31
_diffrn_reflns_limit_k_max 11
_diffrn_reflns_limit_k_min -9
_diffrn_reflns_limit_l_max 19
_diffrn_reflns_limit_l_min -19
_diffrn_reflns_number 52360
_diffrn_reflns_point_group_measured_fraction_full 0.998
_diffrn_reflns_point_group_measured_fraction_max 0.993
_diffrn_reflns_theta_full 53.594
_diffrn_reflns_theta_max 60.765
_diffrn_reflns_theta_min 1.612
_exptl_absorpt_coefficient_mu 9.686
_exptl_absorpt_correction_T_max 0.7519
_exptl_absorpt_correction_T_min 0.6045
_exptl_absorpt_correction_type multi-scan
_exptl_absorpt_process_details
;
SADABS-2014/5 (Bruker,2014/5) was used for absorption correction.
wR2(int) was 0.1419 before and 0.0600 after correction.
The Ratio of minimum to maximum transmission is 0.8040.
The \l/2 correction factor is 0.00150.
;
_exptl_crystal_colour orange
_exptl_crystal_colour_primary orange
_exptl_crystal_density_diffrn 1.621
_exptl_crystal_description plate
_exptl_crystal_F_000 1536
_exptl_crystal_size_max 0.08
_exptl_crystal_size_mid 0.04
_exptl_crystal_size_min 0.04
_refine_diff_density_max 0.681
_refine_diff_density_min -0.533
_refine_diff_density_rms 0.070
_refine_ls_extinction_method none
_refine_ls_goodness_of_fit_ref 1.071
_refine_ls_hydrogen_treatment constr
_refine_ls_matrix_type full
_refine_ls_number_parameters 364
_refine_ls_number_reflns 7083
_refine_ls_number_restraints 0
_refine_ls_restrained_S_all 1.071
_refine_ls_R_factor_all 0.0245
_refine_ls_R_factor_gt 0.0233
_refine_ls_shift/su_max 0.004
_refine_ls_shift/su_mean 0.000
_refine_ls_structure_factor_coef Fsqd
_refine_ls_weighting_details 'w=1/[\s^2^(Fo^2^)+(0.0272P)^2^+1.7114P] where P=(Fo^2^+2Fc^2^)/3'
_refine_ls_weighting_scheme calc
_refine_ls_wR_factor_gt 0.0574
_refine_ls_wR_factor_ref 0.0603
_reflns_Friedel_coverage 0.000
_reflns_number_gt 6833
_reflns_number_total 7083
_reflns_threshold_expression 'I > 2\s(I)'
_cod_data_source_file c7dt03403b2.cif
_cod_data_source_block loic18
_cod_database_code 7044636
_shelx_shelxl_version_number 2014/7
_shelx_space_group_comment
;
The symmetry employed for this shelxl refinement is uniquely defined
by the following loop, which should always be used as a source of
symmetry information in preference to the above space-group names.
They are only intended as comments.
;
_olex2_refinement_description
;
1. Fixed Uiso
 At 1.2 times of:
  All C(H) groups
 At 1.5 times of:
  All C(H,H,H) groups
2. Uiso/Uaniso restraints and constraints
Uanis(O3B) = Uanis(O3A)
Uanis(O4B) = Uanis(O4A)
Uanis(C14B) = Uanis(C14A)
Uanis(C19B) = Uanis(C19A)
Uanis(C18B) = Uanis(C18A)
Uanis(C17B) = Uanis(C17A)
Uanis(C16B) = Uanis(C16A)
Uanis(C15B) = Uanis(C15A)
Uanis(C20A) = Uanis(C20B)
3. Others
 Sof(O3B)=Sof(O4B)=Sof(C14B)=Sof(C15B)=Sof(C16B)=Sof(H16B)=Sof(C17B)=Sof(H17B)=
 Sof(C18B)=Sof(C19B)=Sof(H19B)=Sof(C20B)=Sof(H20D)=Sof(H20E)=Sof(H20F)=1-FVAR(1)
 Sof(O3A)=Sof(O4A)=Sof(C14A)=Sof(C15A)=Sof(C16A)=Sof(H16A)=Sof(C17A)=Sof(H17A)=
 Sof(C18A)=Sof(C19A)=Sof(H19A)=Sof(C20A)=Sof(H20A)=Sof(H20B)=Sof(H20C)=FVAR(1)
4.a Ternary CH refined with riding coordinates:
 C8(H8), C11(H11), C21(H21), C24(H24)
4.b Aromatic/amide H refined with riding coordinates:
 C3(H3), C4(H4), C6(H6), C16A(H16A), C17A(H17A), C19A(H19A), C16B(H16B),
 C17B(H17B), C19B(H19B)
4.c Idealised Me refined as rotating group:
 C7(H7A,H7B,H7C), C9(H9A,H9B,H9C), C10(H10A,H10B,H10C), C12(H12A,H12B,H12C),
 C13(H13A,H13B,H13C), C22(H22A,H22B,H22C), C23(H23A,H23B,H23C), C25(H25A,H25B,
 H25C), C26(H26A,H26B,H26C), C20A(H20A,H20B,H20C), C20B(H20D,H20E,H20F)
;
_olex2_submission_special_instructions 'No special instructions were received'

loop_
_space_group_symop_operation_xyz
'x, y, z'
'-x, y+1/2, -z+1/2'
'-x, -y, -z'
'x, -y-1/2, z-1/2'

loop_
_atom_site_label
_atom_site_type_symbol
_atom_site_fract_x
_atom_site_fract_y
_atom_site_fract_z
_atom_site_U_iso_or_equiv
_atom_site_adp_type
_atom_site_occupancy
_atom_site_site_symmetry_order
_atom_site_calc_flag
_atom_site_refinement_flags_posn
_atom_site_refinement_flags_occupancy
_atom_site_disorder_assembly
_atom_site_disorder_group
Br1 Br 0.75281(2) 0.60893(2) 0.38179(2) 0.02699(5) Uani 1 1 d . . . .
Br2 Br 0.77544(2) 0.77262(2) 0.58446(2) 0.03142(6) Uani 1 1 d . . . .
Ni1 Ni 0.69899(2) 0.62818(3) 0.49210(2) 0.02157(6) Uani 1 1 d . . . .
Ni2 Ni 0.81968(2) 0.56564(3) 0.52476(2) 0.02114(6) Uani 1 1 d . . . .
P1 P 0.64915(2) 0.66859(5) 0.58340(3) 0.02249(9) Uani 1 1 d . . . .
P2 P 0.85133(2) 0.37070(5) 0.47161(3) 0.02557(9) Uani 1 1 d . . . .
O1 O 0.59363(5) 0.55691(15) 0.55342(8) 0.0282(3) Uani 1 1 d . . . .
O2 O 0.50108(5) 0.19647(16) 0.33226(9) 0.0330(3) Uani 1 1 d . . . .
C1 C 0.59405(7) 0.4696(2) 0.47578(11) 0.0243(3) Uani 1 1 d . . . .
C2 C 0.63988(7) 0.48716(19) 0.43730(11) 0.0234(3) Uani 1 1 d . . . .
C3 C 0.63806(8) 0.3911(2) 0.36175(12) 0.0270(3) Uani 1 1 d . . . .
H3 H 0.6684 0.3947 0.3338 0.032 Uiso 1 1 calc R . . .
C4 C 0.59344(8) 0.2898(2) 0.32568(12) 0.0289(4) Uani 1 1 d . . . .
H4 H 0.5940 0.2256 0.2747 0.035 Uiso 1 1 calc R . . .
C5 C 0.54844(7) 0.2838(2) 0.36481(12) 0.0260(3) Uani 1 1 d . . . .
C6 C 0.54872(7) 0.3731(2) 0.44194(12) 0.0260(3) Uani 1 1 d . . . .
H6 H 0.5187 0.3677 0.4704 0.031 Uiso 1 1 calc R . . .
C7 C 0.49543(9) 0.1176(3) 0.24744(17) 0.0452(5) Uani 1 1 d . . . .
H7A H 0.5004 0.1915 0.2008 0.068 Uiso 1 1 calc GR . . .
H7B H 0.4580 0.0709 0.2278 0.068 Uiso 1 1 calc GR . . .
H7C H 0.5240 0.0361 0.2553 0.068 Uiso 1 1 calc GR . . .
C8 C 0.61575(8) 0.8580(2) 0.58311(13) 0.0287(4) Uani 1 1 d . . . .
H8 H 0.5884 0.8480 0.6215 0.034 Uiso 1 1 calc R . . .
C9 C 0.58203(10) 0.8992(3) 0.48606(15) 0.0448(5) Uani 1 1 d . . . .
H9A H 0.6077 0.9179 0.4473 0.067 Uiso 1 1 calc GR . . .
H9B H 0.5599 0.9930 0.4880 0.067 Uiso 1 1 calc GR . . .
H9C H 0.5568 0.8132 0.4606 0.067 Uiso 1 1 calc GR . . .
C10 C 0.65731(9) 0.9863(2) 0.62633(15) 0.0368(4) Uani 1 1 d . . . .
H10A H 0.6779 0.9553 0.6885 0.055 Uiso 1 1 calc GR . . .
H10B H 0.6368 1.0827 0.6293 0.055 Uiso 1 1 calc GR . . .
H10C H 0.6838 1.0030 0.5888 0.055 Uiso 1 1 calc GR . . .
C11 C 0.67984(8) 0.6120(2) 0.70228(12) 0.0277(4) Uani 1 1 d . . . .
H11 H 0.7130 0.6803 0.7275 0.033 Uiso 1 1 calc R . . .
C12 C 0.63920(9) 0.6316(2) 0.76294(13) 0.0351(4) Uani 1 1 d . . . .
H12A H 0.6311 0.7421 0.7681 0.053 Uiso 1 1 calc GR . . .
H12B H 0.6562 0.5894 0.8242 0.053 Uiso 1 1 calc GR . . .
H12C H 0.6043 0.5760 0.7354 0.053 Uiso 1 1 calc GR . . .
C13 C 0.70111(11) 0.4443(2) 0.70331(15) 0.0431(5) Uani 1 1 d . . . .
H13A H 0.6697 0.3756 0.6752 0.065 Uiso 1 1 calc GR . . .
H13B H 0.7177 0.4118 0.7669 0.065 Uiso 1 1 calc GR . . .
H13C H 0.7295 0.4384 0.6685 0.065 Uiso 1 1 calc GR . . .
C21 C 0.88742(9) 0.3910(2) 0.38017(15) 0.0368(4) Uani 1 1 d . . . .
H21 H 0.9121 0.2981 0.3834 0.044 Uiso 1 1 calc R . . .
C22 C 0.92549(11) 0.5329(3) 0.4005(2) 0.0571(7) Uani 1 1 d . . . .
H22A H 0.9025 0.6272 0.3920 0.086 Uiso 1 1 calc GR . . .
H22B H 0.9500 0.5348 0.3587 0.086 Uiso 1 1 calc GR . . .
H22C H 0.9485 0.5281 0.4641 0.086 Uiso 1 1 calc GR . . .
C23 C 0.84878(11) 0.3974(3) 0.28269(15) 0.0479(6) Uani 1 1 d . . . .
H23A H 0.8263 0.3023 0.2704 0.072 Uiso 1 1 calc GR . . .
H23B H 0.8715 0.4065 0.2383 0.072 Uiso 1 1 calc GR . . .
H23C H 0.8238 0.4874 0.2770 0.072 Uiso 1 1 calc GR . . .
C24 C 0.80092(9) 0.2125(2) 0.43949(14) 0.0328(4) Uani 1 1 d . . . .
H24 H 0.7736 0.2427 0.3806 0.039 Uiso 1 1 calc R . . .
C25 C 0.76776(9) 0.1928(2) 0.51153(16) 0.0386(4) Uani 1 1 d . . . .
H25A H 0.7935 0.1666 0.5708 0.058 Uiso 1 1 calc GR . . .
H25B H 0.7402 0.1092 0.4926 0.058 Uiso 1 1 calc GR . . .
H25C H 0.7483 0.2898 0.5173 0.058 Uiso 1 1 calc GR . . .
C26 C 0.82869(12) 0.0605(3) 0.4219(2) 0.0516(6) Uani 1 1 d . . . .
H26A H 0.8469 0.0756 0.3720 0.077 Uiso 1 1 calc GR . . .
H26B H 0.8001 -0.0208 0.4047 0.077 Uiso 1 1 calc GR . . .
H26C H 0.8568 0.0294 0.4778 0.077 Uiso 1 1 calc GR . . .
O3A O 0.9036(6) 0.3098(13) 0.5619(7) 0.0286(12) Uani 0.548(2) 1 d . P A 1
O4A O 0.99827(11) 0.4189(3) 0.87705(17) 0.0386(5) Uani 0.548(2) 1 d . P A 1
C14A C 0.9101(5) 0.3990(12) 0.6419(7) 0.0213(13) Uani 0.548(2) 1 d . P A 1
C15A C 0.8740(11) 0.5272(14) 0.6356(17) 0.0215(18) Uani 0.548(2) 1 d . P A 1
C16A C 0.8820(5) 0.6099(9) 0.7176(9) 0.0291(12) Uani 0.548(2) 1 d . P A 1
H16A H 0.8582 0.6957 0.7199 0.035 Uiso 0.548(2) 1 calc R P A 1
C17A C 0.9237(3) 0.5714(6) 0.7963(4) 0.0297(10) Uani 0.548(2) 1 d . P A 1
H17A H 0.9279 0.6316 0.8505 0.036 Uiso 0.548(2) 1 calc R P A 1
C18A C 0.9588(2) 0.4469(6) 0.7966(4) 0.0255(9) Uani 0.548(2) 1 d . P A 1
C19A C 0.9526(3) 0.3576(6) 0.7174(4) 0.0247(9) Uani 0.548(2) 1 d . P A 1
H19A H 0.9765 0.2721 0.7154 0.030 Uiso 0.548(2) 1 calc R P A 1
C20A C 1.0400(2) 0.3094(5) 0.8769(3) 0.0451(7) Uani 0.548(2) 1 d . P A 1
H20A H 1.0597 0.3379 0.8305 0.068 Uiso 0.548(2) 1 calc GR P A 1
H20B H 1.0229 0.2068 0.8625 0.068 Uiso 0.548(2) 1 calc GR P A 1
H20C H 1.0668 0.3067 0.9376 0.068 Uiso 0.548(2) 1 calc GR P A 1
O3B O 0.8994(7) 0.2831(16) 0.5432(9) 0.0286(12) Uani 0.452(2) 1 d . P A 2
O4B O 1.00700(15) 0.3307(4) 0.8488(2) 0.0386(5) Uani 0.452(2) 1 d . P A 2
C14B C 0.9097(7) 0.3664(15) 0.6242(9) 0.0213(13) Uani 0.452(2) 1 d . P A 2
C15B C 0.8759(13) 0.4927(19) 0.632(2) 0.0215(18) Uani 0.452(2) 1 d . P A 2
C16B C 0.8892(6) 0.5690(12) 0.7184(11) 0.0291(12) Uani 0.452(2) 1 d . P A 2
H16B H 0.8676 0.6563 0.7267 0.035 Uiso 0.452(2) 1 calc R P A 2
C17B C 0.9333(4) 0.5201(8) 0.7917(6) 0.0297(10) Uani 0.452(2) 1 d . P A 2
H17B H 0.9418 0.5745 0.8484 0.036 Uiso 0.452(2) 1 calc R P A 2
C18B C 0.9642(3) 0.3921(7) 0.7804(5) 0.0255(9) Uani 0.452(2) 1 d . P A 2
C19B C 0.9530(4) 0.3128(8) 0.6975(6) 0.0247(9) Uani 0.452(2) 1 d . P A 2
H19B H 0.9743 0.2238 0.6906 0.030 Uiso 0.452(2) 1 calc R P A 2
C20B C 1.0199(2) 0.4091(6) 0.9368(3) 0.0451(7) Uani 0.452(2) 1 d . P A 2
H20D H 1.0295 0.5176 0.9286 0.068 Uiso 0.452(2) 1 calc GR P A 2
H20E H 1.0518 0.3576 0.9789 0.068 Uiso 0.452(2) 1 calc GR P A 2
H20F H 0.9872 0.4050 0.9622 0.068 Uiso 0.452(2) 1 calc GR P A 2

loop_
_atom_site_aniso_label
_atom_site_aniso_U_11
_atom_site_aniso_U_22
_atom_site_aniso_U_33
_atom_site_aniso_U_23
_atom_site_aniso_U_13
_atom_site_aniso_U_12
Br1 0.02367(9) 0.03397(10) 0.02447(9) 0.00550(7) 0.00829(7) 0.00368(7)
Br2 0.02815(10) 0.02633(10) 0.04332(11) -0.01065(8) 0.01563(8) -0.00500(7)
Ni1 0.02045(12) 0.02077(12) 0.02510(12) -0.00008(8) 0.00881(9) 0.00095(9)
Ni2 0.02039(12) 0.02177(12) 0.02231(11) 0.00046(9) 0.00743(9) -0.00001(9)
P1 0.0233(2) 0.0219(2) 0.02376(19) -0.00162(15) 0.00888(15) -0.00124(16)
P2 0.0256(2) 0.0244(2) 0.0293(2) 0.00231(16) 0.01180(17) 0.00368(16)
O1 0.0256(6) 0.0336(7) 0.0284(6) -0.0084(5) 0.0125(5) -0.0068(5)
O2 0.0257(6) 0.0318(7) 0.0409(7) -0.0113(6) 0.0076(5) -0.0048(5)
C1 0.0251(8) 0.0245(8) 0.0236(7) -0.0018(6) 0.0068(6) 0.0015(6)
C2 0.0210(7) 0.0230(8) 0.0261(8) 0.0012(6) 0.0061(6) 0.0024(6)
C3 0.0251(8) 0.0285(9) 0.0289(8) -0.0014(7) 0.0100(7) 0.0024(7)
C4 0.0287(9) 0.0281(9) 0.0297(8) -0.0066(7) 0.0072(7) 0.0032(7)
C5 0.0225(8) 0.0224(8) 0.0311(8) -0.0008(7) 0.0035(6) 0.0007(6)
C6 0.0239(8) 0.0258(8) 0.0298(8) -0.0012(6) 0.0098(7) -0.0007(6)
C7 0.0305(10) 0.0479(13) 0.0545(13) -0.0272(10) 0.0065(9) -0.0033(9)
C8 0.0322(9) 0.0268(9) 0.0313(9) 0.0003(7) 0.0157(7) 0.0041(7)
C9 0.0507(13) 0.0455(12) 0.0381(11) 0.0087(9) 0.0116(10) 0.0196(10)
C10 0.0427(11) 0.0236(9) 0.0505(11) -0.0036(8) 0.0235(9) -0.0002(8)
C11 0.0318(9) 0.0271(9) 0.0242(8) 0.0006(6) 0.0073(7) -0.0027(7)
C12 0.0406(11) 0.0396(11) 0.0281(9) -0.0003(7) 0.0141(8) -0.0091(8)
C13 0.0576(14) 0.0339(11) 0.0372(10) 0.0090(8) 0.0111(10) 0.0105(9)
C21 0.0377(11) 0.0374(10) 0.0439(11) 0.0008(8) 0.0257(9) 0.0044(8)
C22 0.0493(14) 0.0653(16) 0.0682(16) -0.0015(13) 0.0357(13) -0.0166(12)
C23 0.0595(15) 0.0563(14) 0.0380(11) -0.0039(10) 0.0307(11) 0.0026(11)
C24 0.0385(10) 0.0231(9) 0.0407(10) -0.0013(7) 0.0172(8) -0.0013(7)
C25 0.0412(11) 0.0294(10) 0.0517(12) 0.0056(9) 0.0241(9) -0.0010(8)
C26 0.0642(16) 0.0277(10) 0.0751(17) -0.0067(10) 0.0401(14) 0.0008(10)
O3A 0.0323(19) 0.026(4) 0.025(4) -0.009(2) 0.001(3) 0.010(2)
O4A 0.0367(11) 0.0512(15) 0.0227(10) 0.0030(9) -0.0016(8) 0.0040(11)
C14A 0.0254(9) 0.024(4) 0.016(4) -0.007(2) 0.007(2) -0.002(3)
C15A 0.0249(17) 0.014(6) 0.0265(17) 0.002(5) 0.0079(12) -0.002(5)
C16A 0.030(3) 0.026(4) 0.0303(10) -0.001(3) 0.0055(17) 0.005(3)
C17A 0.034(3) 0.030(3) 0.0255(12) -0.005(2) 0.0088(13) 0.003(2)
C18A 0.0274(15) 0.029(3) 0.020(2) -0.0013(19) 0.0070(12) -0.005(2)
C19A 0.0284(10) 0.022(3) 0.024(3) -0.0025(19) 0.0087(17) 0.004(2)
C20A 0.0473(19) 0.0454(18) 0.0357(15) 0.0035(13) -0.0018(13) -0.0022(15)
O3B 0.0323(19) 0.026(4) 0.025(4) -0.009(2) 0.001(3) 0.010(2)
O4B 0.0367(11) 0.0512(15) 0.0227(10) 0.0030(9) -0.0016(8) 0.0040(11)
C14B 0.0254(9) 0.024(4) 0.016(4) -0.007(2) 0.007(2) -0.002(3)
C15B 0.0249(17) 0.014(6) 0.0265(17) 0.002(5) 0.0079(12) -0.002(5)
C16B 0.030(3) 0.026(4) 0.0303(10) -0.001(3) 0.0055(17) 0.005(3)
C17B 0.034(3) 0.030(3) 0.0255(12) -0.005(2) 0.0088(13) 0.003(2)
C18B 0.0274(15) 0.029(3) 0.020(2) -0.0013(19) 0.0070(12) -0.005(2)
C19B 0.0284(10) 0.022(3) 0.024(3) -0.0025(19) 0.0087(17) 0.004(2)
C20B 0.0473(19) 0.0454(18) 0.0357(15) 0.0035(13) -0.0018(13) -0.0022(15)

loop_
_atom_type_symbol
_atom_type_description
_atom_type_scat_dispersion_real
_atom_type_scat_dispersion_imag
_atom_type_scat_source
C C 0.0150 0.0070 'International Tables Vol C Tables 4.2.6.8 and 6.1.1.4'
H H 0.0000 0.0000 'International Tables Vol C Tables 4.2.6.8 and 6.1.1.4'
Br Br -0.9500 1.0410 'International Tables Vol C Tables 4.2.6.8 and 6.1.1.4'
Ni Ni -1.3410 3.2900 'International Tables Vol C Tables 4.2.6.8 and 6.1.1.4'
O O 0.0410 0.0250 'International Tables Vol C Tables 4.2.6.8 and 6.1.1.4'
P P 0.2600 0.3350 'International Tables Vol C Tables 4.2.6.8 and 6.1.1.4'

loop_
_geom_angle_atom_site_label_1
_geom_angle_atom_site_label_2
_geom_angle_atom_site_label_3
_geom_angle
Ni2 Br1 Ni1 76.159(10)
Ni1 Br2 Ni2 76.104(10)
Br1 Ni1 Ni2 51.811(8)
Br2 Ni1 Br1 86.789(10)
Br2 Ni1 Ni2 51.957(8)
P1 Ni1 Br1 173.927(17)
P1 Ni1 Br2 92.296(15)
P1 Ni1 Ni2 131.367(16)
C2 Ni1 Br1 98.90(5)
C2 Ni1 Br2 169.35(5)
C2 Ni1 Ni2 125.58(5)
C2 Ni1 P1 82.98(5)
Br1 Ni2 Br2 86.937(10)
Br1 Ni2 Ni1 52.030(8)
Br2 Ni2 Ni1 51.939(8)
P2 Ni2 Br1 91.102(16)
P2 Ni2 Br2 174.294(18)
P2 Ni2 Ni1 122.970(17)
C15A Ni2 Br1 178.0(6)
C15A Ni2 Br2 95.0(5)
C15A Ni2 Ni1 129.7(7)
C15A Ni2 P2 87.0(5)
C15B Ni2 Br1 169.4(5)
C15B Ni2 Br2 103.0(7)
C15B Ni2 Ni1 132.2(9)
C15B Ni2 P2 78.7(6)
O1 P1 Ni1 108.17(5)
O1 P1 C8 100.32(8)
O1 P1 C11 102.65(8)
C8 P1 Ni1 119.15(6)
C11 P1 Ni1 115.81(6)
C11 P1 C8 108.29(8)
C21 P2 Ni2 120.82(7)
C24 P2 Ni2 113.83(6)
C24 P2 C21 107.61(9)
O3A P2 Ni2 102.8(3)
O3A P2 C21 102.5(5)
O3A P2 C24 107.8(4)
O3B P2 Ni2 114.3(4)
O3B P2 C21 97.7(6)
O3B P2 C24 99.5(5)
C1 O1 P1 111.17(10)
C5 O2 C7 117.43(15)
O1 C1 C2 118.01(15)
C6 C1 O1 116.99(15)
C6 C1 C2 124.99(15)
C1 C2 Ni1 119.67(12)
C3 C2 Ni1 125.96(13)
C3 C2 C1 114.33(15)
C2 C3 H3 118.6
C2 C3 C4 122.76(16)
C4 C3 H3 118.6
C3 C4 H4 120.2
C5 C4 C3 119.62(16)
C5 C4 H4 120.2
O2 C5 C4 124.83(16)
O2 C5 C6 114.97(15)
C4 C5 C6 120.19(16)
C1 C6 C5 118.00(16)
C1 C6 H6 121.0
C5 C6 H6 121.0
O2 C7 H7A 109.5
O2 C7 H7B 109.5
O2 C7 H7C 109.5
H7A C7 H7B 109.5
H7A C7 H7C 109.5
H7B C7 H7C 109.5
P1 C8 H8 107.0
C9 C8 P1 110.11(13)
C9 C8 H8 107.0
C9 C8 C10 112.22(17)
C10 C8 P1 113.02(13)
C10 C8 H8 107.0
C8 C9 H9A 109.5
C8 C9 H9B 109.5
C8 C9 H9C 109.5
H9A C9 H9B 109.5
H9A C9 H9C 109.5
H9B C9 H9C 109.5
C8 C10 H10A 109.5
C8 C10 H10B 109.5
C8 C10 H10C 109.5
H10A C10 H10B 109.5
H10A C10 H10C 109.5
H10B C10 H10C 109.5
P1 C11 H11 107.8
C12 C11 P1 112.81(13)
C12 C11 H11 107.8
C12 C11 C13 111.89(16)
C13 C11 P1 108.41(13)
C13 C11 H11 107.8
C11 C12 H12A 109.5
C11 C12 H12B 109.5
C11 C12 H12C 109.5
H12A C12 H12B 109.5
H12A C12 H12C 109.5
H12B C12 H12C 109.5
C11 C13 H13A 109.5
C11 C13 H13B 109.5
C11 C13 H13C 109.5
H13A C13 H13B 109.5
H13A C13 H13C 109.5
H13B C13 H13C 109.5
P2 C21 H21 107.2
C22 C21 P2 108.62(15)
C22 C21 H21 107.2
C22 C21 C23 111.3(2)
C23 C21 P2 114.94(15)
C23 C21 H21 107.2
C21 C22 H22A 109.5
C21 C22 H22B 109.5
C21 C22 H22C 109.5
H22A C22 H22B 109.5
H22A C22 H22C 109.5
H22B C22 H22C 109.5
C21 C23 H23A 109.5
C21 C23 H23B 109.5
C21 C23 H23C 109.5
H23A C23 H23B 109.5
H23A C23 H23C 109.5
H23B C23 H23C 109.5
P2 C24 H24 107.3
C25 C24 P2 110.37(14)
C25 C24 H24 107.3
C25 C24 C26 111.90(17)
C26 C24 P2 112.31(15)
C26 C24 H24 107.3
C24 C25 H25A 109.5
C24 C25 H25B 109.5
C24 C25 H25C 109.5
H25A C25 H25B 109.5
H25A C25 H25C 109.5
H25B C25 H25C 109.5
C24 C26 H26A 109.5
C24 C26 H26B 109.5
C24 C26 H26C 109.5
H26A C26 H26B 109.5
H26A C26 H26C 109.5
H26B C26 H26C 109.5
C14A O3A P2 114.5(8)
C18A O4A C20A 118.3(3)
O3A C14A C15A 116.2(13)
C19A C14A O3A 117.4(8)
C19A C14A C15A 126.3(11)
C14A C15A Ni2 119.4(13)
C16A C15A Ni2 127.0(11)
C16A C15A C14A 113.5(17)
C15A C16A H16A 118.8
C17A C16A C15A 122.5(10)
C17A C16A H16A 118.8
C16A C17A H17A 119.6
C18A C17A C16A 120.8(6)
C18A C17A H17A 119.6
O4A C18A C17A 116.3(5)
O4A C18A C19A 123.9(4)
C17A C18A C19A 119.8(5)
C14A C19A C18A 117.1(5)
C14A C19A H19A 121.5
C18A C19A H19A 121.5
O4A C20A H20A 109.5
O4A C20A H20B 109.5
O4A C20A H20C 109.5
H20A C20A H20B 109.5
H20A C20A H20C 109.5
H20B C20A H20C 109.5
C14B O3B P2 106.9(10)
C18B O4B C20B 116.8(4)
O3B C14B C15B 120.4(18)
O3B C14B C19B 117.0(10)
C15B C14B C19B 122.6(15)
C14B C15B Ni2 119.5(19)
C14B C15B C16B 116(2)
C16B C15B Ni2 124.0(13)
C15B C16B H16B 118.9
C17B C16B C15B 122.1(12)
C17B C16B H16B 118.9
C16B C17B H17B 120.5
C18B C17B C16B 119.1(8)
C18B C17B H17B 120.5
O4B C18B C19B 114.8(6)
C17B C18B O4B 123.9(6)
C17B C18B C19B 121.2(7)
C14B C19B H19B 120.6
C18B C19B C14B 118.7(7)
C18B C19B H19B 120.6
O4B C20B H20D 109.5
O4B C20B H20E 109.5
O4B C20B H20F 109.5
H20D C20B H20E 109.5
H20D C20B H20F 109.5
H20E C20B H20F 109.5

loop_
_geom_bond_atom_site_label_1
_geom_bond_atom_site_label_2
_geom_bond_distance
Br1 Ni1 2.3875(3)
Br1 Ni2 2.3803(3)
Br2 Ni1 2.3851(3)
Br2 Ni2 2.3857(3)
Ni1 Ni2 2.9406(3)
Ni1 P1 2.0985(5)
Ni1 C2 1.9140(17)
Ni2 P2 2.0972(5)
Ni2 C15A 1.88(2)
Ni2 C15B 1.95(3)
P1 O1 1.6394(13)
P1 C8 1.8279(18)
P1 C11 1.8223(18)
P2 C21 1.8329(19)
P2 C24 1.825(2)
P2 O3A 1.698(12)
P2 O3B 1.575(16)
O1 C1 1.394(2)
O2 C5 1.370(2)
O2 C7 1.423(2)
C1 C2 1.406(2)
C1 C6 1.381(2)
C2 C3 1.399(2)
C3 H3 0.9500
C3 C4 1.400(3)
C4 H4 0.9500
C4 C5 1.387(3)
C5 C6 1.392(2)
C6 H6 0.9500
C7 H7A 0.9800
C7 H7B 0.9800
C7 H7C 0.9800
C8 H8 1.0000
C8 C9 1.526(3)
C8 C10 1.534(3)
C9 H9A 0.9800
C9 H9B 0.9800
C9 H9C 0.9800
C10 H10A 0.9800
C10 H10B 0.9800
C10 H10C 0.9800
C11 H11 1.0000
C11 C12 1.531(3)
C11 C13 1.536(3)
C12 H12A 0.9800
C12 H12B 0.9800
C12 H12C 0.9800
C13 H13A 0.9800
C13 H13B 0.9800
C13 H13C 0.9800
C21 H21 1.0000
C21 C22 1.524(3)
C21 C23 1.532(3)
C22 H22A 0.9800
C22 H22B 0.9800
C22 H22C 0.9800
C23 H23A 0.9800
C23 H23B 0.9800
C23 H23C 0.9800
C24 H24 1.0000
C24 C25 1.529(3)
C24 C26 1.533(3)
C25 H25A 0.9800
C25 H25B 0.9800
C25 H25C 0.9800
C26 H26A 0.9800
C26 H26B 0.9800
C26 H26C 0.9800
O3A C14A 1.403(7)
O4A C18A 1.366(7)
O4A C20A 1.397(6)
C14A C15A 1.407(18)
C14A C19A 1.380(15)
C15A C16A 1.40(2)
C16A H16A 0.9500
C16A C17A 1.394(13)
C17A H17A 0.9500
C17A C18A 1.379(6)
C18A C19A 1.395(6)
C19A H19A 0.9500
C20A H20A 0.9800
C20A H20B 0.9800
C20A H20C 0.9800
O3B C14B 1.382(10)
O4B C18B 1.377(9)
O4B C20B 1.448(6)
C14B C15B 1.40(2)
C14B C19B 1.401(19)
C15B C16B 1.41(3)
C16B H16B 0.9500
C16B C17B 1.399(16)
C17B H17B 0.9500
C17B C18B 1.376(6)
C18B C19B 1.388(7)
C19B H19B 0.9500
C20B H20D 0.9800
C20B H20E 0.9800
C20B H20F 0.9800

loop_
_geom_torsion_atom_site_label_1
_geom_torsion_atom_site_label_2
_geom_torsion_atom_site_label_3
_geom_torsion_atom_site_label_4
_geom_torsion
Br2 Ni2 C15A C14A 173.7(16)
Br2 Ni2 C15A C16A -3.4(19)
Ni1 Ni2 C15A C14A 130.8(14)
Ni1 Ni2 C15A C16A -46(2)
Ni1 P1 O1 C1 -1.23(12)
Ni1 P1 C8 C9 53.26(16)
Ni1 P1 C8 C10 -73.12(14)
Ni1 P1 C11 C12 -174.96(11)
Ni1 P1 C11 C13 -50.47(15)
Ni1 C2 C3 C4 179.58(14)
Ni2 P2 C21 C22 41.23(19)
Ni2 P2 C21 C23 -84.17(17)
Ni2 P2 C24 C25 -41.35(16)
Ni2 P2 C24 C26 -166.99(14)
Ni2 P2 O3A C14A 0.9(10)
Ni2 P2 O3B C14B -2.6(13)
Ni2 C15A C16A C17A 179.8(12)
Ni2 C15B C16B C17B -174.4(14)
P1 O1 C1 C2 0.88(19)
P1 O1 C1 C6 -178.47(13)
P2 Ni2 C15A C14A -0.9(16)
P2 Ni2 C15A C16A -178.0(19)
P2 O3A C14A C15A -1.7(17)
P2 O3A C14A C19A -178.7(9)
P2 O3B C14B C15B 6(2)
P2 O3B C14B C19B -177.6(12)
O1 P1 C8 C9 -64.42(15)
O1 P1 C8 C10 169.20(13)
O1 P1 C11 C12 -57.34(14)
O1 P1 C11 C13 67.14(15)
O1 C1 C2 Ni1 0.0(2)
O1 C1 C2 C3 177.68(15)
O1 C1 C6 C5 -179.53(15)
O2 C5 C6 C1 -176.99(15)
C1 C2 C3 C4 2.0(3)
C2 C1 C6 C5 1.2(3)
C2 C3 C4 C5 0.7(3)
C3 C4 C5 O2 175.97(17)
C3 C4 C5 C6 -2.7(3)
C4 C5 C6 C1 1.8(3)
C6 C1 C2 Ni1 179.25(14)
C6 C1 C2 C3 -3.0(3)
C7 O2 C5 C4 -6.1(3)
C7 O2 C5 C6 172.61(17)
C8 P1 O1 C1 124.28(12)
C8 P1 C11 C12 48.18(15)
C8 P1 C11 C13 172.67(14)
C11 P1 O1 C1 -124.14(12)
C11 P1 C8 C9 -171.56(14)
C11 P1 C8 C10 62.06(15)
C21 P2 C24 C25 -178.05(14)
C21 P2 C24 C26 56.31(18)
C21 P2 O3A C14A 126.9(8)
C21 P2 O3B C14B 126.3(10)
C24 P2 C21 C22 174.30(17)
C24 P2 C21 C23 48.91(18)
C24 P2 O3A C14A -119.7(8)
C24 P2 O3B C14B -124.3(10)
O3A P2 C21 C22 -72.2(4)
O3A P2 C21 C23 162.5(3)
O3A P2 C24 C25 72.0(4)
O3A P2 C24 C26 -53.6(4)
O3A C14A C15A Ni2 2(2)
O3A C14A C15A C16A 179.2(14)
O3A C14A C19A C18A 179.9(8)
O4A C18A C19A C14A 178.9(7)
C14A C15A C16A C17A 3(3)
C15A C14A C19A C18A 3.2(19)
C15A C16A C17A C18A -0.7(19)
C16A C17A C18A O4A 179.9(8)
C16A C17A C18A C19A -0.3(11)
C17A C18A C19A C14A -0.8(10)
C19A C14A C15A Ni2 178.5(10)
C19A C14A C15A C16A -4(3)
C20A O4A C18A C17A -170.6(5)
C20A O4A C18A C19A 9.7(7)
O3B P2 C21 C22 -83.1(4)
O3B P2 C21 C23 151.5(4)
O3B P2 C24 C25 80.6(6)
O3B P2 C24 C26 -45.0(6)
O3B C14B C15B Ni2 -7(3)
O3B C14B C15B C16B 179.0(17)
O3B C14B C19B C18B -179.2(11)
O4B C18B C19B C14B 179.5(9)
C14B C15B C16B C17B -1(3)
C15B C14B C19B C18B -3(2)
C15B C16B C17B C18B -1(2)
C16B C17B C18B O4B -177.6(10)
C16B C17B C18B C19B 1.1(14)
C17B C18B C19B C14B 0.7(13)
C19B C14B C15B Ni2 176.6(13)
C19B C14B C15B C16B 3(3)
C20B O4B C18B C17B -0.8(9)
C20B O4B C18B C19B -179.6(6)
